data_7208176
loop_
_publ_author_name
'Song, Li-Sha'
'Wang, Hong-Mei'
'Niu, Yun-Yin'
'Hou, Hong-Wei'
'Zhu, Yu'

_publ_section_title
;
 The anion exchange reaction of bis(isoquinoline) ionic liquids:
 self-assembly, crystal structures and thermal properties of ten novel d10
 metal (Cu, Ag) halide/thiocyanate supramolecular polymers
;
_journal_issue 15
_journal_name_full CrystEngComm
_journal_page_first 4927
_journal_paper_doi 10.1039/c2ce25103e
_journal_volume 14
_journal_year 2012
_chemical_formula_moiety 'C22 H22 N2, Cu I3'
_chemical_formula_sum 'C22 H22 Cu I3 N2'
_chemical_formula_weight 758.66
_chemical_name_systematic
;
?
;
_space_group_crystal_system monoclinic
_space_group_IT_number 14
_space_group_name_Hall '-P 2ybc'
_space_group_name_H-M_alt 'P 1 21/c 1'
_symmetry_space_group_name_Hall '-P 2ybc'
_symmetry_space_group_name_H-M 'P 1 21/c 1'
_atom_sites_solution_hydrogens geom
_atom_sites_solution_primary direct
_atom_sites_solution_secondary difmap
_audit_creation_date 2011-09-08
_audit_creation_method
;
Olex2 1.1
(compiled 2011.08.18 svn.r1932, GUI svn.r3819)
;
_cell_angle_alpha 90.00
_cell_angle_beta 100.459(3)
_cell_angle_gamma 90.00
_cell_formula_units_Z 4
_cell_length_a 9.8393(4)
_cell_length_b 14.0296(4)
_cell_length_c 17.5897(6)
_cell_measurement_reflns_used 2163
_cell_measurement_temperature 291(2)
_cell_measurement_theta_max 26.3154
_cell_measurement_theta_min 2.9651
_cell_volume 2387.76(15)
_computing_cell_refinement
;
CrysAlisPro, Agilent Technologies,
Version 1.171.35.15 (release 03-08-2011 CrysAlis171 .NET)
(compiled Aug 3 2011,13:03:54)
;
_computing_data_collection
;
CrysAlisPro, Agilent Technologies,
Version 1.171.35.15 (release 03-08-2011 CrysAlis171 .NET)
(compiled Aug 3 2011,13:03:54)
;
_computing_data_reduction
;
CrysAlisPro, Agilent Technologies,
Version 1.171.35.15 (release 03-08-2011 CrysAlis171 .NET)
(compiled Aug 3 2011,13:03:54)
;
_computing_molecular_graphics
;
O. V. Dolomanov, L. J. Bourhis, R. J. Gildea, J. A. K. Howard and H. Puschmann,
OLEX2: a complete structure solution, refinement and analysis program.
J. Appl. Cryst. (2009). 42, 339-341.
;
_computing_publication_material
;
O. V. Dolomanov, L. J. Bourhis, R. J. Gildea, J. A. K. Howard and H. Puschmann,
OLEX2: a complete structure solution, refinement and analysis program.
J. Appl. Cryst. (2009). 42, 339-341.
;
_computing_structure_refinement
;
SHELXL, G.M. Sheldrick, Acta Cryst.
2008). A64, 112-122
;
_computing_structure_solution
;
SHELXS, G.M. Sheldrick, Acta Cryst.
(2008). A64, 112-122
;
_diffrn_ambient_temperature 291.15
_diffrn_detector_area_resol_mean 16.2542
_diffrn_measured_fraction_theta_full 0.998
_diffrn_measured_fraction_theta_max 0.998
_diffrn_measurement_details
;
1 omega -3.00 87.00 1.0000 8.0000
omega____ theta____ kappa____ phi______ frames
- 18.2642 57.0000 30.0000 90

2 omega -51.00 40.00 1.0000 8.0000
omega____ theta____ kappa____ phi______ frames
- 18.2642 -57.0000 -120.0000 91

3 omega -11.00 23.00 1.0000 8.0000
omega____ theta____ kappa____ phi______ frames
- -18.8892 -99.0000 120.0000 34

4 omega -3.00 46.00 1.0000 8.0000
omega____ theta____ kappa____ phi______ frames
- -18.8892 37.0000 -30.0000 49
;
_diffrn_measurement_device_type 'Xcalibur, Eos, Gemini'
_diffrn_measurement_method '\w scans'
_diffrn_orient_matrix_UB_11 -0.0434517000
_diffrn_orient_matrix_UB_12 -0.0406062000
_diffrn_orient_matrix_UB_13 -0.0022167000
_diffrn_orient_matrix_UB_21 -0.0551702000
_diffrn_orient_matrix_UB_22 0.0291341000
_diffrn_orient_matrix_UB_23 0.0073180000
_diffrn_orient_matrix_UB_31 -0.0211574000
_diffrn_orient_matrix_UB_32 0.0075826000
_diffrn_orient_matrix_UB_33 -0.0402694000
_diffrn_radiation_monochromator graphite
_diffrn_radiation_type 'Mo K\a'
_diffrn_radiation_wavelength 0.7107
_diffrn_reflns_av_R_equivalents 0.0380
_diffrn_reflns_av_unetI/netI 0.0571
_diffrn_reflns_limit_h_max 12
_diffrn_reflns_limit_h_min -7
_diffrn_reflns_limit_k_max 16
_diffrn_reflns_limit_k_min -17
_diffrn_reflns_limit_l_max 21
_diffrn_reflns_limit_l_min -21
_diffrn_reflns_number 11244
_diffrn_reflns_theta_full 26.37
_diffrn_reflns_theta_max 26.37
_diffrn_reflns_theta_min 2.97
_diffrn_source 'Enhance (Mo) X-ray Source'
_diffrn_source_current n/a
_diffrn_source_voltage n/a
_exptl_absorpt_coefficient_mu 4.804
_exptl_absorpt_correction_T_max 1.00000
_exptl_absorpt_correction_T_min 0.63569
_exptl_absorpt_correction_type multi-scan
_exptl_absorpt_process_details
;
CrysAlisPro, Agilent Technologies,
Version 1.171.35.15 (release 03-08-2011 CrysAlis171 .NET)
(compiled Aug 3 2011,13:03:54)
Empirical absorption correction using spherical harmonics,
implemented in SCALE3 ABSPACK scaling algorithm.
;
_exptl_crystal_colour yellow
_exptl_crystal_density_diffrn 2.110
_exptl_crystal_density_method 'not measured'
_exptl_crystal_description block
_exptl_crystal_F_000 1424
_exptl_crystal_size_max 0.20
_exptl_crystal_size_mid 0.20
_exptl_crystal_size_min 0.18
_refine_diff_density_max 0.834
_refine_diff_density_min -0.967
_refine_diff_density_rms 0.130
_refine_ls_extinction_method none
_refine_ls_goodness_of_fit_ref 1.037
_refine_ls_hydrogen_treatment constr
_refine_ls_matrix_type full
_refine_ls_number_parameters 253
_refine_ls_number_reflns 4862
_refine_ls_number_restraints 0
_refine_ls_restrained_S_all 1.037
_refine_ls_R_factor_all 0.0820
_refine_ls_R_factor_gt 0.0465
_refine_ls_shift/su_max 0.000
_refine_ls_shift/su_mean 0.000
_refine_ls_structure_factor_coef Fsqd
_refine_ls_weighting_details 'calc w=1/[\s^2^(Fo^2^)+(0.0390P)^2^+2.9803P] where P=(Fo^2^+2Fc^2^)/3'
_refine_ls_weighting_scheme calc
_refine_ls_wR_factor_gt 0.0963
_refine_ls_wR_factor_ref 0.1115
_reflns_number_gt 3259
_reflns_number_total 4862
_reflns_threshold_expression >2sigma(I)
_cod_data_source_file c2ce25103e.txt
_cod_data_source_block 2
_cod_original_cell_volume 2387.76(14)
_cod_database_code 7208176
_chemical_oxdiff_formula 'C H O N Cu I Br'
_chemical_oxdiff_usercomment NYY-05-04
_reflns_odcompleteness_completeness 99.73
_reflns_odcompleteness_iscentric 1
_reflns_odcompleteness_theta 26.32

loop_
_space_group_symop_id
_space_group_symop_operation_xyz
1 'x, y, z'
2 '-x, y+1/2, -z+1/2'
3 '-x, -y, -z'
4 'x, -y-1/2, z-1/2'

loop_
_atom_site_label
_atom_site_type_symbol
_atom_site_fract_x
_atom_site_fract_y
_atom_site_fract_z
_atom_site_U_iso_or_equiv
_atom_site_adp_type
_atom_site_occupancy
_atom_site_symmetry_multiplicity
_atom_site_calc_flag
_atom_site_refinement_flags
C1 C 0.6969(8) 0.5848(5) 1.1227(4) 0.0437(18) Uani 1 1 d .
H1 H 0.7803 0.5676 1.1536 0.052 Uiso 1 1 calc R
C2 C 0.5848(9) 0.6046(5) 1.1553(5) 0.055(2) Uani 1 1 d .
H2 H 0.5920 0.5989 1.2086 0.066 Uiso 1 1 calc R
C3 C 0.4590(8) 0.6332(5) 1.1107(5) 0.054(2) Uani 1 1 d .
H3 H 0.3844 0.6477 1.1345 0.065 Uiso 1 1 calc R
C4 C 0.4461(8) 0.6395(5) 1.0344(4) 0.0458(18) Uani 1 1 d .
H4 H 0.3624 0.6594 1.0052 0.055 Uiso 1 1 calc R
C5 C 0.5559(7) 0.6170(4) 0.9971(4) 0.0398(17) Uani 1 1 d .
C6 C 0.6855(7) 0.5907(4) 1.0416(4) 0.0359(16) Uani 1 1 d .
C7 C 0.7945(7) 0.5690(5) 1.0026(4) 0.0425(17) Uani 1 1 d .
H7 H 0.8812 0.5534 1.0305 0.051 Uiso 1 1 calc R
C8 C 0.7738(8) 0.5710(5) 0.9260(4) 0.0434(17) Uani 1 1 d .
H8 H 0.8465 0.5559 0.9010 0.052 Uiso 1 1 calc R
C9 C 0.5433(8) 0.6174(4) 0.9168(4) 0.0406(17) Uani 1 1 d .
H9 H 0.4590 0.6342 0.8866 0.049 Uiso 1 1 calc R
C10 C 0.6331(9) 0.5887(5) 0.7972(4) 0.055(2) Uani 1 1 d .
H10A H 0.5356 0.5867 0.7745 0.066 Uiso 1 1 calc R
H10B H 0.6746 0.5297 0.7840 0.066 Uiso 1 1 calc R
C11 C 0.6988(10) 0.6702(5) 0.7630(4) 0.061(2) Uani 1 1 d .
H11A H 0.7915 0.6793 0.7920 0.073 Uiso 1 1 calc R
H11B H 0.6466 0.7277 0.7681 0.073 Uiso 1 1 calc R
C12 C 0.7064(10) 0.6558(6) 0.6790(5) 0.062(2) Uani 1 1 d .
H12A H 0.6239 0.6227 0.6538 0.074 Uiso 1 1 calc R
H12B H 0.7081 0.7176 0.6544 0.074 Uiso 1 1 calc R
C13 C 0.8283(9) 0.6013(6) 0.6677(4) 0.064(2) Uani 1 1 d .
H13A H 0.8266 0.5393 0.6919 0.077 Uiso 1 1 calc R
H13B H 0.9110 0.6342 0.6928 0.077 Uiso 1 1 calc R
C14 C 0.8915(8) 0.6580(5) 0.5463(5) 0.055(2) Uani 1 1 d .
H14 H 0.9259 0.7129 0.5727 0.066 Uiso 1 1 calc R
C15 C 0.8986(9) 0.6480(6) 0.4712(5) 0.065(2) Uani 1 1 d .
H15 H 0.9355 0.6968 0.4455 0.078 Uiso 1 1 calc R
C16 C 0.8504(8) 0.5639(6) 0.4309(4) 0.053(2) Uani 1 1 d .
C17 C 0.7894(8) 0.4949(5) 0.4706(4) 0.0473(18) Uani 1 1 d .
C18 C 0.7843(8) 0.5101(5) 0.5484(4) 0.0490(19) Uani 1 1 d .
H18 H 0.7447 0.4640 0.5755 0.059 Uiso 1 1 calc R
C19 C 0.7370(10) 0.4111(6) 0.4324(6) 0.075(3) Uani 1 1 d .
H19 H 0.6921 0.3654 0.4571 0.090 Uiso 1 1 calc R
C20 C 0.7545(13) 0.3992(9) 0.3579(7) 0.105(5) Uani 1 1 d .
H20 H 0.7265 0.3420 0.3332 0.126 Uiso 1 1 calc R
C21 C 0.8106(14) 0.4665(11) 0.3182(6) 0.102(5) Uani 1 1 d .
H21 H 0.8151 0.4564 0.2665 0.122 Uiso 1 1 calc R
C22 C 0.8596(10) 0.5473(8) 0.3527(5) 0.076(3) Uani 1 1 d .
H22 H 0.8998 0.5928 0.3252 0.091 Uiso 1 1 calc R
Cu1 Cu 0.77120(10) 0.29701(6) 0.69340(5) 0.0508(3) Uani 1 1 d .
I1 I 0.53412(5) 0.36084(3) 0.63961(3) 0.05315(17) Uani 1 1 d .
I2 I 0.91279(6) 0.36437(4) 0.81455(3) 0.05872(18) Uani 1 1 d .
I3 I 0.88221(6) 0.16779(4) 0.62847(3) 0.06050(18) Uani 1 1 d .
N1 N 0.6474(6) 0.5947(4) 0.8824(3) 0.0418(14) Uani 1 1 d .
N2 N 0.8340(6) 0.5880(4) 0.5842(3) 0.0434(14) Uani 1 1 d .

loop_
_atom_site_aniso_label
_atom_site_aniso_U_11
_atom_site_aniso_U_22
_atom_site_aniso_U_33
_atom_site_aniso_U_23
_atom_site_aniso_U_13
_atom_site_aniso_U_12
C1 0.044(5) 0.046(4) 0.041(4) -0.008(3) 0.007(3) -0.010(3)
C2 0.073(6) 0.045(4) 0.053(5) -0.010(4) 0.027(4) -0.013(4)
C3 0.047(5) 0.050(4) 0.073(6) -0.015(4) 0.031(4) -0.009(4)
C4 0.044(5) 0.045(4) 0.053(5) 0.003(3) 0.018(4) 0.011(3)
C5 0.039(4) 0.030(3) 0.053(4) -0.003(3) 0.013(4) -0.001(3)
C6 0.037(4) 0.027(3) 0.045(4) 0.000(3) 0.008(3) -0.004(3)
C7 0.030(4) 0.053(4) 0.043(4) -0.010(3) 0.002(3) -0.003(3)
C8 0.041(4) 0.045(4) 0.049(5) -0.004(3) 0.022(4) 0.001(3)
C9 0.042(4) 0.030(3) 0.053(4) -0.001(3) 0.016(4) 0.001(3)
C10 0.063(6) 0.065(5) 0.037(4) -0.004(4) 0.012(4) -0.001(4)
C11 0.091(7) 0.053(5) 0.047(5) 0.000(4) 0.032(4) 0.013(5)
C12 0.074(6) 0.063(5) 0.053(5) 0.007(4) 0.028(4) 0.018(4)
C13 0.080(7) 0.077(6) 0.038(4) -0.004(4) 0.022(4) 0.013(5)
C14 0.056(5) 0.051(4) 0.063(5) -0.003(4) 0.019(4) -0.004(4)
C15 0.063(6) 0.073(6) 0.065(6) 0.023(5) 0.028(5) -0.002(5)
C16 0.045(5) 0.074(5) 0.045(5) 0.006(4) 0.021(4) 0.017(4)
C17 0.043(5) 0.055(4) 0.044(4) 0.003(4) 0.008(4) 0.012(4)
C18 0.051(5) 0.046(4) 0.055(5) 0.008(4) 0.024(4) 0.006(4)
C19 0.082(7) 0.053(5) 0.088(7) -0.021(5) 0.015(6) 0.001(5)
C20 0.116(10) 0.107(9) 0.073(8) -0.052(7) -0.036(7) 0.059(8)
C21 0.122(11) 0.137(11) 0.047(6) -0.003(7) 0.017(7) 0.083(9)
C22 0.071(7) 0.112(8) 0.049(5) 0.017(6) 0.025(5) 0.036(6)
Cu1 0.0487(6) 0.0473(5) 0.0584(6) 0.0063(4) 0.0148(5) -0.0033(4)
I1 0.0429(3) 0.0519(3) 0.0681(4) 0.0021(2) 0.0191(3) 0.0021(2)
I2 0.0515(4) 0.0582(3) 0.0644(4) -0.0085(3) 0.0050(3) -0.0020(3)
I3 0.0559(4) 0.0599(3) 0.0682(4) -0.0028(3) 0.0179(3) 0.0053(3)
N1 0.053(4) 0.036(3) 0.038(3) 0.005(2) 0.013(3) 0.001(3)
N2 0.043(4) 0.049(4) 0.042(3) -0.003(3) 0.017(3) 0.005(3)

loop_
_atom_type_symbol
_atom_type_description
_atom_type_scat_dispersion_real
_atom_type_scat_dispersion_imag
_atom_type_scat_source
C C 0.0033 0.0016 'International Tables Vol C Tables 4.2.6.8 and 6.1.1.4'
H H 0.0000 0.0000 'International Tables Vol C Tables 4.2.6.8 and 6.1.1.4'
Cu Cu 0.3201 1.2651 'International Tables Vol C Tables 4.2.6.8 and 6.1.1.4'
I I -0.4742 1.8119 'International Tables Vol C Tables 4.2.6.8 and 6.1.1.4'
N N 0.0061 0.0033 'International Tables Vol C Tables 4.2.6.8 and 6.1.1.4'

loop_
_geom_angle_atom_site_label_1
_geom_angle_atom_site_label_2
_geom_angle_atom_site_label_3
_geom_angle
C2 C1 H1 120.3
C2 C1 C6 119.4(7)
C6 C1 H1 120.3
C1 C2 H2 119.2
C1 C2 C3 121.6(8)
C3 C2 H2 119.2
C2 C3 H3 120.0
C4 C3 C2 119.9(8)
C4 C3 H3 120.0
C3 C4 H4 119.4
C3 C4 C5 121.2(7)
C5 C4 H4 119.4
C4 C5 C6 119.6(7)
C9 C5 C4 122.7(7)
C9 C5 C6 117.8(7)
C1 C6 C5 118.2(7)
C7 C6 C1 123.5(6)
C7 C6 C5 118.3(6)
C6 C7 H7 120.0
C8 C7 C6 120.1(7)
C8 C7 H7 120.0
C7 C8 H8 119.1
C7 C8 N1 121.8(7)
N1 C8 H8 119.1
C5 C9 H9 119.0
N1 C9 C5 122.0(7)
N1 C9 H9 119.0
H10A C10 H10B 107.7
C11 C10 H10A 108.9
C11 C10 H10B 108.9
N1 C10 H10A 108.9
N1 C10 H10B 108.9
N1 C10 C11 113.3(6)
C10 C11 H11A 108.9
C10 C11 H11B 108.9
C10 C11 C12 113.3(7)
H11A C11 H11B 107.7
C12 C11 H11A 108.9
C12 C11 H11B 108.9
C11 C12 H12A 109.0
C11 C12 H12B 109.0
H12A C12 H12B 107.8
C13 C12 C11 113.0(7)
C13 C12 H12A 109.0
C13 C12 H12B 109.0
C12 C13 H13A 109.2
C12 C13 H13B 109.2
C12 C13 N2 112.1(6)
H13A C13 H13B 107.9
N2 C13 H13A 109.2
N2 C13 H13B 109.2
C15 C14 H14 119.9
C15 C14 N2 120.3(7)
N2 C14 H14 119.9
C14 C15 H15 119.7
C14 C15 C16 120.6(8)
C16 C15 H15 119.7
C15 C16 C22 123.4(9)
C17 C16 C15 117.7(7)
C17 C16 C22 118.9(8)
C16 C17 C18 118.8(7)
C16 C17 C19 119.8(8)
C18 C17 C19 121.4(8)
C17 C18 H18 119.3
N2 C18 C17 121.4(7)
N2 C18 H18 119.3
C17 C19 H19 121.2
C20 C19 C17 117.6(11)
C20 C19 H19 121.2
C19 C20 H20 118.4
C21 C20 C19 123.1(11)
C21 C20 H20 118.4
C20 C21 H21 119.7
C22 C21 C20 120.5(11)
C22 C21 H21 119.7
C16 C22 H22 120.0
C21 C22 C16 120.0(10)
C21 C22 H22 120.0
I2 Cu1 I1 121.26(4)
I3 Cu1 I1 122.60(4)
I3 Cu1 I2 116.12(4)
C8 N1 C10 117.4(6)
C9 N1 C8 120.0(6)
C9 N1 C10 122.6(6)
C14 N2 C13 118.9(6)
C18 N2 C13 119.9(7)
C18 N2 C14 121.2(7)

loop_
_geom_bond_atom_site_label_1
_geom_bond_atom_site_label_2
_geom_bond_distance
C1 H1 0.9300
C1 C2 1.361(10)
C1 C6 1.413(9)
C2 H2 0.9300
C2 C3 1.399(11)
C3 H3 0.9300
C3 C4 1.329(11)
C4 H4 0.9300
C4 C5 1.399(10)
C5 C6 1.419(9)
C5 C9 1.395(10)
C6 C7 1.408(9)
C7 H7 0.9300
C7 C8 1.325(9)
C8 H8 0.9300
C8 N1 1.378(9)
C9 H9 0.9300
C9 N1 1.320(9)
C10 H10A 0.9700
C10 H10B 0.9700
C10 C11 1.493(10)
C10 N1 1.482(8)
C11 H11A 0.9700
C11 H11B 0.9700
C11 C12 1.506(10)
C12 H12A 0.9700
C12 H12B 0.9700
C12 C13 1.466(11)
C13 H13A 0.9700
C13 H13B 0.9700
C13 N2 1.492(9)
C14 H14 0.9300
C14 C15 1.343(11)
C14 N2 1.365(9)
C15 H15 0.9300
C15 C16 1.413(11)
C16 C17 1.391(11)
C16 C22 1.416(11)
C17 C18 1.395(10)
C17 C19 1.405(10)
C18 H18 0.9300
C18 N2 1.311(9)
C19 H19 0.9300
C19 C20 1.363(15)
C20 H20 0.9300
C20 C21 1.350(17)
C21 H21 0.9300
C21 C22 1.335(15)
C22 H22 0.9300
Cu1 I1 2.5174(11)
Cu1 I2 2.5096(10)
Cu1 I3 2.4973(11)

loop_
_geom_torsion_atom_site_label_1
_geom_torsion_atom_site_label_2
_geom_torsion_atom_site_label_3
_geom_torsion_atom_site_label_4
_geom_torsion
C1 C2 C3 C4 1.5(11)
C1 C6 C7 C8 176.2(6)
C2 C1 C6 C5 -0.2(9)
C2 C1 C6 C7 -178.2(6)
C2 C3 C4 C5 0.8(11)
C3 C4 C5 C6 -2.7(10)
C3 C4 C5 C9 176.0(6)
C4 C5 C6 C1 2.4(9)
C4 C5 C6 C7 -179.5(6)
C4 C5 C9 N1 -179.1(6)
C5 C6 C7 C8 -1.8(10)
C5 C9 N1 C8 -0.9(10)
C5 C9 N1 C10 175.9(6)
C6 C1 C2 C3 -1.8(10)
C6 C5 C9 N1 -0.3(9)
C6 C7 C8 N1 0.6(10)
C7 C8 N1 C9 0.8(10)
C7 C8 N1 C10 -176.2(6)
C9 C5 C6 C1 -176.4(6)
C9 C5 C6 C7 1.6(9)
C10 C11 C12 C13 -84.9(10)
C11 C10 N1 C8 -76.8(8)
C11 C10 N1 C9 106.2(8)
C11 C12 C13 N2 -179.9(7)
C12 C13 N2 C14 85.0(9)
C12 C13 N2 C18 -95.0(9)
C14 C15 C16 C17 3.3(12)
C14 C15 C16 C22 -177.6(8)
C15 C14 N2 C13 179.8(8)
C15 C14 N2 C18 -0.3(12)
C15 C16 C17 C18 -2.8(11)
C15 C16 C17 C19 178.5(7)
C15 C16 C22 C21 -179.4(9)
C16 C17 C18 N2 0.8(11)
C16 C17 C19 C20 3.0(12)
C17 C16 C22 C21 -0.2(13)
C17 C18 N2 C13 -179.3(7)
C17 C18 N2 C14 0.8(11)
C17 C19 C20 C21 -4.7(16)
C18 C17 C19 C20 -175.7(8)
C19 C17 C18 N2 179.5(7)
C19 C20 C21 C22 3.9(18)
C20 C21 C22 C16 -1.3(16)
C22 C16 C17 C18 178.1(7)
C22 C16 C17 C19 -0.6(11)
N1 C10 C11 C12 169.9(7)
N2 C14 C15 C16 -1.8(13)
